data_7015224
loop_
_publ_author_name
'Pawlak, Piotr L.'
'Panda, Manashi'
'Loloee, Reza'
'Kucera, Benjamin E.'
'Costes, Jean-Pierre'
'Tuchagues, Jean-Pierre'
'Chavez, Ferman A.'

_publ_section_title
;
 New binuclear Mn(II) and Fe(II) complexes supported by
 1,4,8-triazacycloundecane.
;
_journal_issue 12
_journal_name_full 'Dalton transactions (Cambridge, England : 2003)'
_journal_page_first 2926
_journal_page_last 2931
_journal_paper_doi 10.1039/c0dt01379j
_journal_volume 40
_journal_year 2011
_chemical_formula_moiety 'C16 H38 Cl4 Mn2 N6, C H4 O'
_chemical_formula_sum 'C17 H42 Cl4 Mn2 N6 O'
_chemical_formula_weight 598.25
_chemical_name_common 05358
_chemical_name_systematic
;
?
;
_space_group_IT_number 2
_symmetry_cell_setting triclinic
_symmetry_space_group_name_Hall '-P 1'
_symmetry_space_group_name_H-M 'P -1'
_atom_sites_solution_hydrogens geom
_atom_sites_solution_primary direct
_atom_sites_solution_secondary difmap
_audit_creation_method SHELXL-97
_cell_angle_alpha 108.201(2)
_cell_angle_beta 108.041(2)
_cell_angle_gamma 92.118(3)
_cell_formula_units_Z 1
_cell_length_a 7.7607(12)
_cell_length_b 7.9068(12)
_cell_length_c 11.6111(18)
_cell_measurement_reflns_used 2433
_cell_measurement_temperature 173(2)
_cell_measurement_theta_max 27.49
_cell_measurement_theta_min 2.74
_cell_volume 636.47(17)
_computing_cell_refinement 'SAINT, Bruker'
_computing_data_collection 'SMART, Bruker'
_computing_data_reduction 'SAINT, Bruker'
_computing_molecular_graphics 'SHELXTL, Bruker'
_computing_publication_material 'Bruker SHELXTL'
_computing_structure_refinement 'SHELXL-97 (Sheldrick, 1997)'
_computing_structure_solution 'SHELXS-97 (Sheldrick, 1990)'
_diffrn_ambient_temperature 173(2)
_diffrn_measured_fraction_theta_full 0.989
_diffrn_measured_fraction_theta_max 0.989
_diffrn_measurement_device_type 'Siemens SMART Platform CCD'
_diffrn_measurement_method 'area detector, omega scans per phi'
_diffrn_radiation_monochromator graphite
_diffrn_radiation_source 'normal-focus sealed tube'
_diffrn_radiation_type MoK\a
_diffrn_radiation_wavelength 0.71073
_diffrn_reflns_av_R_equivalents 0.0220
_diffrn_reflns_av_sigmaI/netI 0.0251
_diffrn_reflns_limit_h_max 10
_diffrn_reflns_limit_h_min -10
_diffrn_reflns_limit_k_max 10
_diffrn_reflns_limit_k_min -10
_diffrn_reflns_limit_l_max 15
_diffrn_reflns_limit_l_min -15
_diffrn_reflns_number 7638
_diffrn_reflns_theta_full 27.49
_diffrn_reflns_theta_max 27.49
_diffrn_reflns_theta_min 1.96
_exptl_absorpt_coefficient_mu 1.434
_exptl_absorpt_correction_T_max 0.9318
_exptl_absorpt_correction_T_min 0.6730
_exptl_absorpt_correction_type multi-scan
_exptl_absorpt_process_details 'SADABS, R. Blessing, 1995'
_exptl_crystal_colour colorless
_exptl_crystal_density_diffrn 1.561
_exptl_crystal_density_meas 0
_exptl_crystal_density_method 'not measured'
_exptl_crystal_description plate
_exptl_crystal_F_000 312
_exptl_crystal_size_max 0.30
_exptl_crystal_size_mid 0.15
_exptl_crystal_size_min 0.05
_refine_diff_density_max 0.544
_refine_diff_density_min -0.240
_refine_diff_density_rms 0.053
_refine_ls_extinction_method none
_refine_ls_goodness_of_fit_ref 1.033
_refine_ls_hydrogen_treatment mixed
_refine_ls_matrix_type full
_refine_ls_number_parameters 158
_refine_ls_number_reflns 2883
_refine_ls_number_restraints 1
_refine_ls_restrained_S_all 1.033
_refine_ls_R_factor_all 0.0315
_refine_ls_R_factor_gt 0.0253
_refine_ls_shift/su_max 0.000
_refine_ls_shift/su_mean 0.000
_refine_ls_structure_factor_coef Fsqd
_refine_ls_weighting_details 'calc w=1/[\s^2^(Fo^2^)+(0.0256P)^2^+0.3105P] where P=(Fo^2^+2Fc^2^)/3'
_refine_ls_weighting_scheme calc
_refine_ls_wR_factor_gt 0.0574
_refine_ls_wR_factor_ref 0.0596
_reflns_number_gt 2541
_reflns_number_total 2883
_reflns_threshold_expression >2sigma(I)
_cod_data_source_file c0dt01379j.txt
_cod_data_source_block 05358
_cod_depositor_comments
;
The following automatic conversions were performed:
'_symmetry_cell_setting' value 'Triclinic' changed to 'triclinic'
according to '/home/saulius/struct/CIF-dictionaries/cif_core.dic'
dictionary named 'cif_core.dic' version 2.4.1 from 2010-06-29.

Automatic conversion script
Id: cif_fix_enum 1555 2011-01-17 13:19:09Z saulius 
;
_cod_original_sg_symbol_H-M P-1
_cod_database_code 7015224

loop_
_symmetry_equiv_pos_as_xyz
'x, y, z'
'-x, -y, -z'

loop_
_atom_site_label
_atom_site_type_symbol
_atom_site_fract_x
_atom_site_fract_y
_atom_site_fract_z
_atom_site_U_iso_or_equiv
_atom_site_adp_type
_atom_site_occupancy
_atom_site_symmetry_multiplicity
_atom_site_calc_flag
_atom_site_refinement_flags
_atom_site_disorder_assembly
_atom_site_disorder_group
Mn1 Mn 0.39631(3) 0.36967(3) 0.57313(2) 0.01685(8) Uani 1 1 d . . .
Cl1 Cl 0.68831(5) 0.36821(5) 0.51377(4) 0.01974(9) Uani 1 1 d . . .
Cl2 Cl 0.22519(6) 0.13685(6) 0.36048(4) 0.02598(10) Uani 1 1 d . . .
N1 N 0.4303(2) 0.1551(2) 0.66843(14) 0.0225(3) Uani 1 1 d . . .
H1N H 0.467(3) 0.063(3) 0.619(2) 0.034(6) Uiso 1 1 d . . .
C1 C 0.5584(3) 0.2034(3) 0.80180(18) 0.0286(4) Uani 1 1 d . . .
H1A H 0.5998 0.0928 0.8167 0.034 Uiso 1 1 calc R . .
H1B H 0.4929 0.2560 0.8624 0.034 Uiso 1 1 calc R . .
C2 C 0.7250(2) 0.3369(2) 0.83013(18) 0.0254(4) Uani 1 1 d . . .
H2A H 0.8282 0.3213 0.8998 0.030 Uiso 1 1 calc R . .
H2B H 0.7610 0.3092 0.7523 0.030 Uiso 1 1 calc R . .
C3 C 0.6932(3) 0.5314(2) 0.86991(18) 0.0297(4) Uani 1 1 d . . .
H3A H 0.6414 0.5539 0.9404 0.036 Uiso 1 1 calc R . .
H3B H 0.8130 0.6098 0.9048 0.036 Uiso 1 1 calc R . .
N2 N 0.5693(2) 0.58452(19) 0.76540(14) 0.0205(3) Uani 1 1 d . . .
H2N H 0.639(3) 0.631(3) 0.735(2) 0.029(5) Uiso 1 1 d . . .
C4 C 0.4701(2) 0.7306(2) 0.81676(17) 0.0242(4) Uani 1 1 d . . .
H4A H 0.4289 0.7942 0.7541 0.029 Uiso 1 1 calc R . .
H4B H 0.5558 0.8185 0.8977 0.029 Uiso 1 1 calc R . .
C5 C 0.3046(3) 0.6640(3) 0.84324(18) 0.0287(4) Uani 1 1 d . . .
H5A H 0.3423 0.5806 0.8916 0.034 Uiso 1 1 calc R . .
H5B H 0.2694 0.7685 0.9000 0.034 Uiso 1 1 calc R . .
C6 C 0.1360(2) 0.5687(2) 0.72616(17) 0.0252(4) Uani 1 1 d . . .
H6A H 0.0311 0.5555 0.7557 0.030 Uiso 1 1 calc R . .
H6B H 0.1063 0.6452 0.6716 0.030 Uiso 1 1 calc R . .
N3 N 0.15688(19) 0.38840(19) 0.64646(14) 0.0191(3) Uani 1 1 d . . .
H3N H 0.068(3) 0.358(3) 0.580(2) 0.025(5) Uiso 1 1 d . . .
C7 C 0.1460(2) 0.2496(2) 0.70599(18) 0.0251(4) Uani 1 1 d . . .
H7A H 0.0157 0.2057 0.6872 0.030 Uiso 1 1 calc R . .
H7B H 0.2043 0.3041 0.8006 0.030 Uiso 1 1 calc R . .
C8 C 0.2401(2) 0.0917(2) 0.65603(18) 0.0249(4) Uani 1 1 d . . .
H8A H 0.2437 0.0092 0.7054 0.030 Uiso 1 1 calc R . .
H8B H 0.1693 0.0242 0.5644 0.030 Uiso 1 1 calc R . .
C9 C -0.006(4) -0.004(4) 0.011(2) 0.0443(16) Uani 0.50 1 d PD A -1
H9A H -0.0585 -0.0888 -0.0774 0.066 Uiso 0.50 1 calc PR A -1
H9B H 0.1261 -0.0063 0.0434 0.066 Uiso 0.50 1 calc PR A -1
H9C H -0.0275 0.1179 0.0119 0.066 Uiso 0.50 1 calc PR A -1
O1 O -0.0892(5) -0.0528(5) 0.0896(3) 0.0521(8) Uani 0.50 1 d PD A -1
H1C H -0.0193 -0.0106 0.1667 0.078 Uiso 0.50 1 calc PR A -1

loop_
_atom_site_aniso_label
_atom_site_aniso_U_11
_atom_site_aniso_U_22
_atom_site_aniso_U_33
_atom_site_aniso_U_23
_atom_site_aniso_U_13
_atom_site_aniso_U_12
Mn1 0.01719(13) 0.01842(13) 0.01617(13) 0.00662(10) 0.00652(10) 0.00311(9)
Cl1 0.01765(18) 0.0235(2) 0.0218(2) 0.01099(16) 0.00815(15) 0.00647(14)
Cl2 0.0274(2) 0.0235(2) 0.0207(2) 0.00284(16) 0.00490(17) -0.00101(16)
N1 0.0233(7) 0.0221(7) 0.0228(7) 0.0067(6) 0.0096(6) 0.0058(6)
C1 0.0301(9) 0.0313(10) 0.0252(9) 0.0135(8) 0.0067(8) 0.0036(8)
C2 0.0197(8) 0.0291(9) 0.0285(9) 0.0126(8) 0.0065(7) 0.0060(7)
C3 0.0310(10) 0.0284(10) 0.0239(9) 0.0099(8) 0.0006(7) 0.0043(8)
N2 0.0219(7) 0.0211(7) 0.0201(7) 0.0092(6) 0.0071(6) 0.0037(6)
C4 0.0294(9) 0.0173(8) 0.0228(9) 0.0045(7) 0.0070(7) 0.0029(7)
C5 0.0328(10) 0.0273(9) 0.0245(9) 0.0029(7) 0.0135(8) 0.0051(8)
C6 0.0236(9) 0.0252(9) 0.0301(9) 0.0090(7) 0.0135(7) 0.0099(7)
N3 0.0161(7) 0.0213(7) 0.0187(7) 0.0069(6) 0.0039(6) 0.0034(5)
C7 0.0240(9) 0.0266(9) 0.0309(9) 0.0134(8) 0.0142(7) 0.0044(7)
C8 0.0227(9) 0.0202(8) 0.0320(10) 0.0102(7) 0.0086(7) 0.0004(7)
C9 0.054(4) 0.043(3) 0.032(8) 0.015(4) 0.007(3) 0.011(2)
O1 0.051(2) 0.059(2) 0.0331(17) 0.0111(15) 0.0028(15) -0.0099(16)

loop_
_atom_type_symbol
_atom_type_description
_atom_type_scat_dispersion_real
_atom_type_scat_dispersion_imag
_atom_type_scat_source
C C 0.0033 0.0016 'International Tables Vol C Tables 4.2.6.8 and 6.1.1.4'
H H 0.0000 0.0000 'International Tables Vol C Tables 4.2.6.8 and 6.1.1.4'
N N 0.0061 0.0033 'International Tables Vol C Tables 4.2.6.8 and 6.1.1.4'
O O 0.0106 0.0060 'International Tables Vol C Tables 4.2.6.8 and 6.1.1.4'
Cl Cl 0.1484 0.1585 'International Tables Vol C Tables 4.2.6.8 and 6.1.1.4'
Mn Mn 0.3368 0.7283 'International Tables Vol C Tables 4.2.6.8 and 6.1.1.4'

loop_
_geom_angle_atom_site_label_1
_geom_angle_atom_site_label_2
_geom_angle_atom_site_label_3
_geom_angle
_geom_angle_site_symmetry_1
_geom_angle_site_symmetry_3
_geom_angle_publ_flag
N3 Mn1 N1 78.25(5) . . ?
N3 Mn1 N2 88.42(5) . . ?
N1 Mn1 N2 90.40(5) . . ?
N3 Mn1 Cl2 95.02(4) . . ?
N1 Mn1 Cl2 90.41(4) . . ?
N2 Mn1 Cl2 176.55(4) . . ?
N3 Mn1 Cl1 174.09(4) . . ?
N1 Mn1 Cl1 100.70(4) . . ?
N2 Mn1 Cl1 85.76(4) . . ?
Cl2 Mn1 Cl1 90.796(18) . . ?
N3 Mn1 Cl1 90.95(4) . 2_666 ?
N1 Mn1 Cl1 169.01(4) . 2_666 ?
N2 Mn1 Cl1 87.22(4) . 2_666 ?
Cl2 Mn1 Cl1 92.603(19) . 2_666 ?
Cl1 Mn1 Cl1 89.829(15) . 2_666 ?
Mn1 Cl1 Mn1 90.170(15) . 2_666 ?
C1 N1 C8 112.19(14) . . ?
C1 N1 Mn1 118.53(11) . . ?
C8 N1 Mn1 104.14(10) . . ?
C1 N1 H1N 107.8(14) . . ?
C8 N1 H1N 106.5(14) . . ?
Mn1 N1 H1N 107.0(14) . . ?
N1 C1 C2 112.78(15) . . ?
N1 C1 H1A 109.0 . . ?
C2 C1 H1A 109.0 . . ?
N1 C1 H1B 109.0 . . ?
C2 C1 H1B 109.0 . . ?
H1A C1 H1B 107.8 . . ?
C3 C2 C1 113.59(15) . . ?
C3 C2 H2A 108.8 . . ?
C1 C2 H2A 108.8 . . ?
C3 C2 H2B 108.8 . . ?
C1 C2 H2B 108.8 . . ?
H2A C2 H2B 107.7 . . ?
N2 C3 C2 114.97(15) . . ?
N2 C3 H3A 108.5 . . ?
C2 C3 H3A 108.5 . . ?
N2 C3 H3B 108.5 . . ?
C2 C3 H3B 108.5 . . ?
H3A C3 H3B 107.5 . . ?
C3 N2 C4 111.38(14) . . ?
C3 N2 Mn1 120.46(11) . . ?
C4 N2 Mn1 114.50(10) . . ?
C3 N2 H2N 106.2(14) . . ?
C4 N2 H2N 105.6(14) . . ?
Mn1 N2 H2N 96.0(14) . . ?
N2 C4 C5 113.52(14) . . ?
N2 C4 H4A 108.9 . . ?
C5 C4 H4A 108.9 . . ?
N2 C4 H4B 108.9 . . ?
C5 C4 H4B 108.9 . . ?
H4A C4 H4B 107.7 . . ?
C6 C5 C4 116.45(15) . . ?
C6 C5 H5A 108.2 . . ?
C4 C5 H5A 108.2 . . ?
C6 C5 H5B 108.2 . . ?
C4 C5 H5B 108.2 . . ?
H5A C5 H5B 107.3 . . ?
N3 C6 C5 114.21(14) . . ?
N3 C6 H6A 108.7 . . ?
C5 C6 H6A 108.7 . . ?
N3 C6 H6B 108.7 . . ?
C5 C6 H6B 108.7 . . ?
H6A C6 H6B 107.6 . . ?
C7 N3 C6 112.62(14) . . ?
C7 N3 Mn1 110.76(10) . . ?
C6 N3 Mn1 117.55(10) . . ?
C7 N3 H3N 105.6(14) . . ?
C6 N3 H3N 106.3(14) . . ?
Mn1 N3 H3N 102.6(14) . . ?
N3 C7 C8 111.72(14) . . ?
N3 C7 H7A 109.3 . . ?
C8 C7 H7A 109.3 . . ?
N3 C7 H7B 109.3 . . ?
C8 C7 H7B 109.3 . . ?
H7A C7 H7B 107.9 . . ?
N1 C8 C7 110.79(14) . . ?
N1 C8 H8A 109.5 . . ?
C7 C8 H8A 109.5 . . ?
N1 C8 H8B 109.5 . . ?
C7 C8 H8B 109.5 . . ?
H8A C8 H8B 108.1 . . ?
C9 O1 H1C 109.5 . . ?

loop_
_geom_bond_atom_site_label_1
_geom_bond_atom_site_label_2
_geom_bond_distance
_geom_bond_site_symmetry_2
_geom_bond_publ_flag
Mn1 N3 2.2630(14) . ?
Mn1 N1 2.2795(15) . ?
Mn1 N2 2.2974(14) . ?
Mn1 Cl2 2.4896(5) . ?
Mn1 Cl1 2.5642(6) . ?
Mn1 Cl1 2.5964(5) 2_666 ?
Cl1 Mn1 2.5964(5) 2_666 ?
N1 C1 1.477(2) . ?
N1 C8 1.489(2) . ?
N1 H1N 0.89(2) . ?
C1 C2 1.521(2) . ?
C1 H1A 0.9900 . ?
C1 H1B 0.9900 . ?
C2 C3 1.515(2) . ?
C2 H2A 0.9900 . ?
C2 H2B 0.9900 . ?
C3 N2 1.483(2) . ?
C3 H3A 0.9900 . ?
C3 H3B 0.9900 . ?
N2 C4 1.484(2) . ?
N2 H2N 0.86(2) . ?
C4 C5 1.522(3) . ?
C4 H4A 0.9900 . ?
C4 H4B 0.9900 . ?
C5 C6 1.521(3) . ?
C5 H5A 0.9900 . ?
C5 H5B 0.9900 . ?
C6 N3 1.483(2) . ?
C6 H6A 0.9900 . ?
C6 H6B 0.9900 . ?
N3 C7 1.481(2) . ?
N3 H3N 0.82(2) . ?
C7 C8 1.518(2) . ?
C7 H7A 0.9900 . ?
C7 H7B 0.9900 . ?
C8 H8A 0.9900 . ?
C8 H8B 0.9900 . ?
C9 O1 1.403(10) . ?
C9 H9A 0.9800 . ?
C9 H9B 0.9800 . ?
C9 H9C 0.9800 . ?
O1 H1C 0.8400 . ?

loop_
_geom_hbond_atom_site_label_D
_geom_hbond_atom_site_label_H
_geom_hbond_atom_site_label_A
_geom_hbond_distance_DH
_geom_hbond_distance_HA
_geom_hbond_distance_DA
_geom_hbond_angle_DHA
_geom_hbond_site_symmetry_A
N1 H1N Cl2 0.89(2) 2.90(2) 3.6222(16) 138.7(17) 2_656
N2 H2N Cl2 0.86(2) 2.75(2) 3.5679(16) 159.8(18) 2_666
N2 H2N Cl1 0.86(2) 2.89(2) 3.3138(16) 112.0(16) .
N3 H3N Cl1 0.82(2) 2.82(2) 3.4577(15) 136.2(17) 1_455
O1 H1C Cl2 0.84 2.36 3.182(3) 165.5 .

loop_
_geom_torsion_atom_site_label_1
_geom_torsion_atom_site_label_2
_geom_torsion_atom_site_label_3
_geom_torsion_atom_site_label_4
_geom_torsion
_geom_torsion_site_symmetry_1
_geom_torsion_site_symmetry_2
_geom_torsion_site_symmetry_3
_geom_torsion_site_symmetry_4
_geom_torsion_publ_flag
N3 Mn1 Cl1 Mn1 -97.6(4) . . . 2_666 ?
N1 Mn1 Cl1 Mn1 -176.83(4) . . . 2_666 ?
N2 Mn1 Cl1 Mn1 -87.23(4) . . . 2_666 ?
Cl2 Mn1 Cl1 Mn1 92.601(19) . . . 2_666 ?
Cl1 Mn1 Cl1 Mn1 0.0 2_666 . . 2_666 ?
N3 Mn1 N1 C1 -96.42(13) . . . . ?
N2 Mn1 N1 C1 -8.11(13) . . . . ?
Cl2 Mn1 N1 C1 168.54(12) . . . . ?
Cl1 Mn1 N1 C1 77.65(12) . . . . ?
Cl1 Mn1 N1 C1 -85.5(2) 2_666 . . . ?
N3 Mn1 N1 C8 29.05(10) . . . . ?
N2 Mn1 N1 C8 117.36(11) . . . . ?
Cl2 Mn1 N1 C8 -66.00(10) . . . . ?
Cl1 Mn1 N1 C8 -156.89(10) . . . . ?
Cl1 Mn1 N1 C8 40.0(3) 2_666 . . . ?
C8 N1 C1 C2 -155.87(15) . . . . ?
Mn1 N1 C1 C2 -34.41(19) . . . . ?
N1 C1 C2 C3 84.97(19) . . . . ?
C1 C2 C3 N2 -70.6(2) . . . . ?
C2 C3 N2 C4 150.58(16) . . . . ?
C2 C3 N2 Mn1 12.3(2) . . . . ?
N3 Mn1 N2 C3 97.87(14) . . . . ?
N1 Mn1 N2 C3 19.64(14) . . . . ?
Cl2 Mn1 N2 C3 -83.9(7) . . . . ?
Cl1 Mn1 N2 C3 -81.06(13) . . . . ?
Cl1 Mn1 N2 C3 -171.10(13) 2_666 . . . ?
N3 Mn1 N2 C4 -39.24(12) . . . . ?
N1 Mn1 N2 C4 -117.47(12) . . . . ?
Cl2 Mn1 N2 C4 139.0(6) . . . . ?
Cl1 Mn1 N2 C4 141.83(11) . . . . ?
Cl1 Mn1 N2 C4 51.79(11) 2_666 . . . ?
C3 N2 C4 C5 -80.51(18) . . . . ?
Mn1 N2 C4 C5 60.44(17) . . . . ?
N2 C4 C5 C6 -74.6(2) . . . . ?
C4 C5 C6 N3 70.4(2) . . . . ?
C5 C6 N3 C7 75.61(19) . . . . ?
C5 C6 N3 Mn1 -54.97(18) . . . . ?
N1 Mn1 N3 C7 -3.57(11) . . . . ?
N2 Mn1 N3 C7 -94.30(11) . . . . ?
Cl2 Mn1 N3 C7 85.80(11) . . . . ?
Cl1 Mn1 N3 C7 -83.9(4) . . . . ?
Cl1 Mn1 N3 C7 178.50(11) 2_666 . . . ?
N1 Mn1 N3 C6 127.86(12) . . . . ?
N2 Mn1 N3 C6 37.13(12) . . . . ?
Cl2 Mn1 N3 C6 -142.77(11) . . . . ?
Cl1 Mn1 N3 C6 47.5(4) . . . . ?
Cl1 Mn1 N3 C6 -50.07(12) 2_666 . . . ?
C6 N3 C7 C8 -157.10(14) . . . . ?
Mn1 N3 C7 C8 -23.16(17) . . . . ?
C1 N1 C8 C7 77.74(18) . . . . ?
Mn1 N1 C8 C7 -51.65(16) . . . . ?
N3 C7 C8 N1 52.2(2) . . . . ?
